data_7101296
loop_
_publ_author_name
'Sylvia M. Draper'
'Christopher M. Fitchett'
'Daniel J. Gregg'

_publ_section_title
;
Intermolecular Interactions of Extended Aromatic Ligands:
The Synchrotron Molecular Structures of [Ru(bpy)2(N-HSB)].2PF6 and
[Ru(bpy)2(N-1/2HSB)].2PF6
;
_journal_issue 29
_journal_name_full 'Chemical Communications'
_journal_paper_doi 10.1039/b604131k
_journal_year 2006
_chemical_formula_moiety 'C74 H68 N8 Ru, 2(F6 P)'
_chemical_formula_sum 'C74 H68 F12 N8 P2 Ru'
_chemical_formula_weight 1460.37
_space_group_crystal_system triclinic
_space_group_IT_number 2
_space_group_name_Hall '-P 1'
_space_group_name_H-M_alt 'P -1'
_atom_sites_solution_hydrogens geom
_atom_sites_solution_primary direct
_atom_sites_solution_secondary difmap
_audit_creation_method SHELXL-97
_cell_angle_alpha 68.345(2)
_cell_angle_beta 89.786(2)
_cell_angle_gamma 78.094(2)
_cell_formula_units_Z 2
_cell_length_a 13.277(2)
_cell_length_b 17.707(2)
_cell_length_c 18.273(2)
_cell_measurement_temperature 150(2)
_cell_volume 3894.4(9)
_computing_cell_refinement 'Bruker SMART'
_computing_data_collection 'Bruker SMART'
_computing_data_reduction 'Bruker SAINT'
_computing_molecular_graphics 'Bruker SHELXTL'
_computing_publication_material 'Bruker SHELXTL'
_computing_structure_refinement 'SHELXL-97 (Sheldrick, 1997)'
_computing_structure_solution 'SHELXS-97 (Sheldrick, 1990)'
_diffrn_ambient_temperature 150(2)
_diffrn_measured_fraction_theta_full 0.988
_diffrn_measured_fraction_theta_max 0.988
_diffrn_measurement_device_type 'CCD area detector'
_diffrn_measurement_method 'omega scans'
_diffrn_radiation_monochromator nickel111
_diffrn_radiation_probe x-ray
_diffrn_radiation_type Synchrotron
_diffrn_radiation_wavelength 0.67780
_diffrn_reflns_av_R_equivalents 0.1161
_diffrn_reflns_av_sigmaI/netI 0.1523
_diffrn_reflns_limit_h_max 13
_diffrn_reflns_limit_h_min -13
_diffrn_reflns_limit_k_max 17
_diffrn_reflns_limit_k_min -17
_diffrn_reflns_limit_l_max 18
_diffrn_reflns_limit_l_min -18
_diffrn_reflns_number 19935
_diffrn_reflns_theta_full 19.86
_diffrn_reflns_theta_max 19.86
_diffrn_reflns_theta_min 1.81
_diffrn_source synchrotron
_diffrn_source_type 'SRS Station 9.8'
_exptl_absorpt_coefficient_mu 0.315
_exptl_absorpt_correction_T_max 0.9969
_exptl_absorpt_correction_T_min 0.5982
_exptl_absorpt_correction_type multi-scan
_exptl_absorpt_process_details 'blessing, Acta Cryst. 1995(A51) 33-38'
_exptl_crystal_colour orange
_exptl_crystal_density_diffrn 1.245
_exptl_crystal_density_method 'not measured'
_exptl_crystal_description plate
_exptl_crystal_F_000 1500
_exptl_crystal_size_max 0.12
_exptl_crystal_size_mid 0.11
_exptl_crystal_size_min 0.01
_refine_diff_density_max 1.766
_refine_diff_density_min -0.910
_refine_diff_density_rms 0.267
_refine_ls_extinction_coef 0.72(6)
_refine_ls_extinction_expression Fc^*^=kFc[1+0.001xFc^2^\l^3^/sin(2\q)]^-1/4^
_refine_ls_extinction_method SHELXL
_refine_ls_goodness_of_fit_ref 1.775
_refine_ls_hydrogen_treatment constr
_refine_ls_matrix_type full
_refine_ls_number_parameters 876
_refine_ls_number_reflns 8129
_refine_ls_number_restraints 1281
_refine_ls_restrained_S_all 1.660
_refine_ls_R_factor_all 0.2485
_refine_ls_R_factor_gt 0.1962
_refine_ls_shift/su_max 0.008
_refine_ls_shift/su_mean 0.001
_refine_ls_structure_factor_coef Fsqd
_refine_ls_weighting_details 'calc w=1/[\s^2^(Fo^2^)+(0.2000P)^2^+0.0000P] where P=(Fo^2^+2Fc^2^)/3'
_refine_ls_weighting_scheme calc
_refine_ls_wR_factor_gt 0.4741
_refine_ls_wR_factor_ref 0.5001
_reflns_number_gt 4839
_reflns_number_total 8129
_reflns_threshold_expression >2sigma(I)
_cod_data_source_file b604131k.txt
_cod_depositor_comments
;
 Updating space group information.

 Antanas Vaitkus,
 2018-06-07
;
_cod_database_code 7101296

loop_
_space_group_symop_id
_space_group_symop_operation_xyz
1 x,y,z
2 -x,-y,-z

loop_
_atom_site_label
_atom_site_type_symbol
_atom_site_fract_x
_atom_site_fract_y
_atom_site_fract_z
_atom_site_U_iso_or_equiv
_atom_site_adp_type
_atom_site_occupancy
_atom_site_symmetry_multiplicity
_atom_site_calc_flag
_atom_site_refinement_flags
Ru1 Ru 0.80244(12) 0.28681(10) 0.97154(14) 0.0825(14) Uani 1 1 d U
N1 N 1.0712(13) 0.2146(10) 0.8516(12) 0.076(5) Uani 1 1 d U
C2 C 0.9893(19) 0.2131(14) 0.8926(15) 0.088(6) Uani 1 1 d U
H2A H 0.9787 0.1594 0.9239 0.106 Uiso 1 1 calc R
N3 N 0.9196(12) 0.2775(10) 0.8955(11) 0.077(5) Uani 1 1 d U
C4 C 0.9360(15) 0.3517(13) 0.8507(14) 0.074(6) Uani 1 1 d U
C5 C 0.8654(15) 0.4284(12) 0.8501(14) 0.069(5) Uani 1 1 d U
N6 N 0.7920(11) 0.4114(11) 0.9046(10) 0.070(5) Uani 1 1 d U
C7 C 0.7257(16) 0.4844(15) 0.9007(15) 0.080(6) Uani 1 1 d U
H7A H 0.6776 0.4792 0.9399 0.096 Uiso 1 1 calc R
N8 N 0.7217(12) 0.5578(10) 0.8505(11) 0.069(5) Uani 1 1 d U
C9 C 0.8012(15) 0.5678(12) 0.8048(13) 0.068(5) Uani 1 1 d U
C10 C 0.8744(13) 0.5049(12) 0.7976(13) 0.061(5) Uani 1 1 d U
C11 C 0.9592(16) 0.5157(13) 0.7502(14) 0.076(6) Uani 1 1 d U
C12 C 1.0335(15) 0.4431(12) 0.7512(13) 0.070(5) Uani 1 1 d U
C13 C 1.0225(16) 0.3619(14) 0.8027(14) 0.075(5) Uani 1 1 d U
C14 C 1.0891(17) 0.2884(13) 0.8045(14) 0.077(6) Uani 1 1 d U
C15 C 1.1730(16) 0.2947(13) 0.7540(15) 0.075(6) Uani 1 1 d U
C16 C 1.231(2) 0.2302(17) 0.7473(16) 0.099(7) Uani 1 1 d U
H16A H 1.2145 0.1786 0.7787 0.119 Uiso 1 1 calc R
C17 C 1.315(2) 0.2239(16) 0.7001(17) 0.103(7) Uani 1 1 d U
C18 C 1.323(2) 0.3068(18) 0.6529(17) 0.109(8) Uani 1 1 d U
H18A H 1.3718 0.3104 0.6141 0.130 Uiso 1 1 calc R
C19 C 1.2730(16) 0.3812(14) 0.6543(15) 0.085(6) Uani 1 1 d U
H19A H 1.2892 0.4330 0.6237 0.102 Uiso 1 1 calc R
C20 C 1.1905(17) 0.3722(15) 0.7087(16) 0.089(6) Uani 1 1 d U
C21 C 1.1253(13) 0.4504(11) 0.7116(13) 0.065(5) Uani 1 1 d U
C22 C 1.1447(16) 0.5348(13) 0.6778(14) 0.076(6) Uani 1 1 d U
C23 C 1.0698(15) 0.6025(11) 0.6733(13) 0.066(5) Uani 1 1 d U
C24 C 0.9762(18) 0.5953(13) 0.7045(15) 0.085(6) Uani 1 1 d U
C25 C 0.8841(17) 0.6657(14) 0.6950(16) 0.089(6) Uani 1 1 d U
C26 C 0.8038(17) 0.6520(12) 0.7492(15) 0.080(6) Uani 1 1 d U
C27 C 0.7172(17) 0.7231(14) 0.7355(16) 0.091(7) Uani 1 1 d U
H27A H 0.6617 0.7149 0.7685 0.109 Uiso 1 1 calc R
C28 C 0.7109(17) 0.8004(14) 0.6784(16) 0.088(6) Uani 1 1 d U
C29 C 0.7900(19) 0.8087(15) 0.6282(16) 0.095(7) Uani 1 1 d U
H29A H 0.7870 0.8604 0.5857 0.115 Uiso 1 1 calc R
C30 C 0.8704(19) 0.7455(14) 0.6384(15) 0.091(7) Uani 1 1 d U
H30A H 0.9233 0.7563 0.6034 0.110 Uiso 1 1 calc R
C31 C 1.1003(17) 0.6865(14) 0.6527(17) 0.085(6) Uani 1 1 d U
C32 C 1.1150(18) 0.7110(13) 0.7167(17) 0.089(7) Uani 1 1 d U
H32A H 1.1073 0.6761 0.7693 0.107 Uiso 1 1 calc R
C33 C 1.1417(19) 0.7893(14) 0.7004(17) 0.094(7) Uani 1 1 d U
H33A H 1.1541 0.8056 0.7430 0.113 Uiso 1 1 calc R
C34 C 1.150(2) 0.8413(17) 0.625(2) 0.106(7) Uani 1 1 d U
C35 C 1.136(2) 0.8144(15) 0.5659(19) 0.103(7) Uani 1 1 d U
H35A H 1.1459 0.8489 0.5137 0.124 Uiso 1 1 calc R
C36 C 1.107(2) 0.7354(15) 0.5776(18) 0.102(8) Uani 1 1 d U
H36A H 1.0938 0.7199 0.5346 0.122 Uiso 1 1 calc R
C37 C 1.2511(16) 0.5485(14) 0.6583(16) 0.077(6) Uani 1 1 d U
C38 C 1.2706(19) 0.5818(15) 0.5824(17) 0.091(7) Uani 1 1 d U
H38A H 1.2189 0.5967 0.5406 0.109 Uiso 1 1 calc R
C39 C 1.377(2) 0.5941(15) 0.5667(17) 0.095(7) Uani 1 1 d U
H39A H 1.3915 0.6232 0.5140 0.114 Uiso 1 1 calc R
C40 C 1.4584(19) 0.5637(16) 0.6279(17) 0.089(6) Uani 1 1 d U
C41 C 1.4311(18) 0.5243(15) 0.7046(14) 0.082(6) Uani 1 1 d U
H41A H 1.4838 0.5017 0.7467 0.099 Uiso 1 1 calc R
C42 C 1.3308(16) 0.5164(13) 0.7227(14) 0.075(6) Uani 1 1 d U
H42A H 1.3152 0.4906 0.7757 0.090 Uiso 1 1 calc R
C43 C 1.377(2) 0.1484(16) 0.696(2) 0.123(9) Uani 1 1 d DU
C44 C 1.344(3) 0.0693(17) 0.7441(19) 0.150(12) Uani 1 1 d DU
H44A H 1.3531 0.0592 0.8004 0.225 Uiso 1 1 calc R
H44B H 1.3871 0.0226 0.7338 0.225 Uiso 1 1 calc R
H44C H 1.2718 0.0745 0.7292 0.225 Uiso 1 1 calc R
C45 C 1.350(3) 0.142(2) 0.613(2) 0.166(14) Uani 1 1 d DU
H45A H 1.3658 0.1895 0.5701 0.249 Uiso 1 1 calc R
H45B H 1.2759 0.1431 0.6081 0.249 Uiso 1 1 calc R
H45C H 1.3904 0.0901 0.6116 0.249 Uiso 1 1 calc R
C46 C 1.474(3) 0.163(2) 0.672(3) 0.24(2) Uani 1 1 d DU
H46A H 1.5129 0.1689 0.7140 0.357 Uiso 1 1 calc R
H46B H 1.4642 0.2146 0.6245 0.357 Uiso 1 1 calc R
H46C H 1.5121 0.1164 0.6592 0.357 Uiso 1 1 calc R
C47 C 0.627(2) 0.8744(15) 0.679(2) 0.119(9) Uani 1 1 d U
C48 C 0.551(3) 0.8537(17) 0.7386(19) 0.150(14) Uani 1 1 d U
H48A H 0.5863 0.8337 0.7916 0.225 Uiso 1 1 calc R
H48B H 0.5202 0.8102 0.7333 0.225 Uiso 1 1 calc R
H48C H 0.4973 0.9036 0.7306 0.225 Uiso 1 1 calc R
C49 C 0.672(3) 0.9456(17) 0.678(2) 0.173(15) Uani 1 1 d U
H49A H 0.7091 0.9308 0.7299 0.259 Uiso 1 1 calc R
H49B H 0.6169 0.9952 0.6680 0.259 Uiso 1 1 calc R
H49C H 0.7208 0.9574 0.6371 0.259 Uiso 1 1 calc R
C50 C 0.570(3) 0.908(2) 0.593(2) 0.175(16) Uani 1 1 d U
H50A H 0.5361 0.8661 0.5875 0.263 Uiso 1 1 calc R
H50B H 0.6211 0.9195 0.5531 0.263 Uiso 1 1 calc R
H50C H 0.5188 0.9595 0.5841 0.263 Uiso 1 1 calc R
C51 C 1.563(2) 0.5751(19) 0.612(2) 0.104(7) Uani 1 1 d U
C52 C 1.549(3) 0.671(2) 0.571(3) 0.182(15) Uani 1 1 d U
H52A H 1.4958 0.6928 0.5271 0.273 Uiso 1 1 calc R
H52B H 1.6146 0.6844 0.5512 0.273 Uiso 1 1 calc R
H52C H 1.5283 0.6973 0.6094 0.273 Uiso 1 1 calc R
C53 C 1.598(2) 0.550(3) 0.549(2) 0.165(13) Uani 1 1 d U
H53A H 1.6076 0.4894 0.5662 0.247 Uiso 1 1 calc R
H53B H 1.6646 0.5654 0.5347 0.247 Uiso 1 1 calc R
H53C H 1.5477 0.5777 0.5034 0.247 Uiso 1 1 calc R
C54 C 1.639(3) 0.532(2) 0.677(2) 0.140(11) Uani 1 1 d U
H54A H 1.6405 0.4717 0.6961 0.210 Uiso 1 1 calc R
H54B H 1.6212 0.5517 0.7199 0.210 Uiso 1 1 calc R
H54C H 1.7066 0.5413 0.6603 0.210 Uiso 1 1 calc R
C55 C 1.181(3) 0.9207(18) 0.613(2) 0.134(9) Uani 1 1 d DU
C56 C 1.113(3) 0.967(2) 0.656(3) 0.206(18) Uani 1 1 d DU
H56A H 1.0434 0.9880 0.6293 0.309 Uiso 1 1 calc R
H56B H 1.1415 1.0144 0.6553 0.309 Uiso 1 1 calc R
H56C H 1.1106 0.9299 0.7105 0.309 Uiso 1 1 calc R
C57 C 1.281(3) 0.901(3) 0.672(3) 0.24(2) Uani 1 1 d DU
H57A H 1.3404 0.8696 0.6552 0.360 Uiso 1 1 calc R
H57B H 1.2683 0.8688 0.7257 0.360 Uiso 1 1 calc R
H57C H 1.2968 0.9539 0.6695 0.360 Uiso 1 1 calc R
C58 C 1.239(4) 0.947(3) 0.548(3) 0.23(2) Uani 1 1 d DU
H58A H 1.1950 0.9634 0.4994 0.345 Uiso 1 1 calc R
H58B H 1.2967 0.9012 0.5512 0.345 Uiso 1 1 calc R
H58C H 1.2654 0.9946 0.5483 0.345 Uiso 1 1 calc R
N59 N 0.9230(12) 0.2715(11) 1.0505(11) 0.078(5) Uani 1 1 d U
C60 C 0.9609(17) 0.1917(13) 1.0979(16) 0.080(6) Uani 1 1 d U
C61 C 1.046(2) 0.1716(16) 1.1592(18) 0.111(8) Uani 1 1 d U
H61A H 1.0716 0.1159 1.1948 0.133 Uiso 1 1 calc R
C62 C 1.0843(18) 0.2344(14) 1.1628(16) 0.086(6) Uani 1 1 d U
H62A H 1.1417 0.2236 1.1989 0.103 Uiso 1 1 calc R
C63 C 1.0429(19) 0.3097(15) 1.1167(17) 0.096(7) Uani 1 1 d U
H63A H 1.0678 0.3540 1.1222 0.115 Uiso 1 1 calc R
C64 C 0.9614(15) 0.3292(13) 1.0581(15) 0.077(6) Uani 1 1 d U
H64A H 0.9351 0.3855 1.0242 0.093 Uiso 1 1 calc R
N65 N 0.8291(14) 0.1601(11) 1.0363(11) 0.073(5) Uani 1 1 d U
C66 C 0.906(2) 0.1249(15) 1.0921(17) 0.092(7) Uani 1 1 d U
C67 C 0.9377(18) 0.0418(13) 1.1383(15) 0.089(7) Uani 1 1 d U
H67A H 0.9906 0.0204 1.1802 0.106 Uiso 1 1 calc R
C68 C 0.883(2) -0.0081(13) 1.1163(16) 0.089(7) Uani 1 1 d U
H68A H 0.9075 -0.0668 1.1384 0.107 Uiso 1 1 calc R
C69 C 0.801(2) 0.0221(16) 1.0677(18) 0.111(8) Uani 1 1 d U
H69A H 0.7581 -0.0117 1.0610 0.133 Uiso 1 1 calc R
C70 C 0.782(2) 0.1060(15) 1.0265(17) 0.096(7) Uani 1 1 d U
H70A H 0.7274 0.1280 0.9858 0.115 Uiso 1 1 calc R
N71 N 0.6879(14) 0.3122(10) 1.0388(13) 0.079(5) Uani 1 1 d U
C72 C 0.5852(19) 0.3212(14) 1.0094(19) 0.093(7) Uani 1 1 d U
C73 C 0.4989(18) 0.3427(15) 1.0486(19) 0.093(7) Uani 1 1 d U
H73A H 0.4305 0.3494 1.0283 0.112 Uiso 1 1 calc R
C74 C 0.517(2) 0.3529(16) 1.113(2) 0.112(9) Uani 1 1 d U
H74A H 0.4592 0.3672 1.1399 0.134 Uiso 1 1 calc R
C75 C 0.618(2) 0.3442(15) 1.1474(18) 0.105(8) Uani 1 1 d U
H75A H 0.6291 0.3538 1.1944 0.126 Uiso 1 1 calc R
C76 C 0.7024(19) 0.3197(14) 1.1046(17) 0.084(6) Uani 1 1 d U
H76A H 0.7713 0.3088 1.1263 0.101 Uiso 1 1 calc R
C78 C 0.5822(18) 0.3122(15) 0.9387(19) 0.096(7) Uani 1 1 d U
N77 N 0.6758(14) 0.2928(10) 0.9031(13) 0.079(5) Uani 1 1 d U
C79 C 0.494(2) 0.3167(17) 0.896(2) 0.116(9) Uani 1 1 d U
H79A H 0.4311 0.3221 0.9213 0.139 Uiso 1 1 calc R
C80 C 0.486(3) 0.315(2) 0.828(3) 0.141(11) Uani 1 1 d U
H80A H 0.4205 0.3257 0.8010 0.169 Uiso 1 1 calc R
C81 C 0.586(3) 0.2934(19) 0.788(2) 0.146(10) Uani 1 1 d U
H81A H 0.5866 0.2904 0.7375 0.175 Uiso 1 1 calc R
C82 C 0.6782(19) 0.2791(15) 0.8371(19) 0.099(8) Uani 1 1 d U
H82A H 0.7430 0.2589 0.8212 0.119 Uiso 1 1 calc R
P10 P 0.8082(4) 0.5639(4) 0.0581(5) 0.090(2) Uani 1 1 d DU
F11 F 0.7078(9) 0.5281(8) 0.0503(9) 0.110(5) Uani 1 1 d DU
F12 F 0.8586(10) 0.4818(7) 0.1332(8) 0.103(4) Uani 1 1 d DU
F13 F 0.7535(11) 0.6028(9) 0.1187(9) 0.111(5) Uani 1 1 d DU
F14 F 0.7547(9) 0.6498(7) -0.0185(9) 0.102(4) Uani 1 1 d DU
F15 F 0.8652(9) 0.5260(7) -0.0062(8) 0.099(4) Uani 1 1 d DU
F16 F 0.9063(9) 0.6035(8) 0.0619(9) 0.106(4) Uani 1 1 d DU
P20 P 0.7710(18) 0.0569(14) 0.8259(13) 0.318(10) Uani 1 1 d DU
F21 F 0.698(3) -0.004(2) 0.818(2) 0.325(18) Uani 1 1 d DU
F22 F 0.837(3) -0.0148(18) 0.9016(16) 0.287(15) Uani 1 1 d DU
F23 F 0.699(3) 0.085(2) 0.886(2) 0.35(2) Uani 1 1 d DU
F24 F 0.699(3) 0.133(2) 0.7472(19) 0.35(2) Uani 1 1 d DU
F25 F 0.843(2) 0.0325(17) 0.7595(14) 0.229(11) Uani 1 1 d DU
F26 F 0.843(2) 0.1206(15) 0.8274(15) 0.222(10) Uani 1 1 d DU

loop_
_atom_site_aniso_label
_atom_site_aniso_U_11
_atom_site_aniso_U_22
_atom_site_aniso_U_33
_atom_site_aniso_U_23
_atom_site_aniso_U_13
_atom_site_aniso_U_12
Ru1 0.0435(14) 0.0580(15) 0.158(3) -0.0495(13) 0.0135(11) -0.0191(8)
N1 0.058(10) 0.051(10) 0.128(14) -0.040(9) 0.017(10) -0.019(8)
C2 0.080(15) 0.051(12) 0.129(17) -0.030(12) 0.021(13) -0.010(11)
N3 0.054(10) 0.055(10) 0.137(14) -0.050(10) 0.010(10) -0.023(8)
C4 0.043(10) 0.059(11) 0.129(15) -0.045(11) -0.013(11) -0.013(9)
C5 0.041(10) 0.054(11) 0.116(14) -0.039(11) -0.019(11) -0.006(9)
N6 0.027(8) 0.094(12) 0.098(12) -0.050(10) 0.012(8) -0.010(8)
C7 0.047(11) 0.071(14) 0.123(16) -0.045(13) 0.015(11) 0.004(10)
N8 0.041(9) 0.048(10) 0.110(13) -0.025(9) -0.003(9) -0.004(7)
C9 0.037(10) 0.059(11) 0.112(14) -0.038(10) -0.002(10) -0.011(9)
C10 0.035(10) 0.051(11) 0.112(14) -0.048(10) 0.011(10) -0.007(8)
C11 0.058(12) 0.059(11) 0.122(15) -0.044(11) 0.006(11) -0.015(9)
C12 0.056(11) 0.052(11) 0.115(14) -0.045(10) 0.002(11) -0.014(9)
C13 0.054(11) 0.080(13) 0.111(14) -0.059(11) 0.008(11) -0.016(10)
C14 0.072(12) 0.062(12) 0.104(14) -0.043(11) 0.001(11) -0.011(10)
C15 0.054(11) 0.055(11) 0.127(15) -0.054(11) -0.002(11) 0.006(9)
C16 0.085(15) 0.106(16) 0.139(18) -0.076(14) 0.009(14) -0.034(13)
C17 0.088(14) 0.090(14) 0.150(17) -0.059(13) 0.045(13) -0.038(12)
C18 0.096(16) 0.110(17) 0.134(18) -0.061(15) 0.033(14) -0.026(14)
C19 0.063(13) 0.073(13) 0.143(17) -0.072(12) 0.029(12) -0.006(10)
C20 0.054(12) 0.087(14) 0.139(16) -0.061(12) -0.016(12) -0.014(10)
C21 0.034(10) 0.046(10) 0.127(14) -0.044(10) -0.007(10) -0.008(8)
C22 0.057(11) 0.073(12) 0.115(14) -0.047(11) 0.013(11) -0.029(10)
C23 0.048(11) 0.049(10) 0.120(14) -0.049(10) 0.014(10) -0.019(8)
C24 0.080(13) 0.053(11) 0.130(15) -0.047(11) 0.027(12) -0.008(10)
C25 0.061(12) 0.068(12) 0.141(16) -0.040(12) 0.016(12) -0.021(10)
C26 0.066(12) 0.055(11) 0.124(15) -0.039(11) 0.014(11) -0.011(10)
C27 0.056(12) 0.069(13) 0.142(18) -0.039(13) 0.023(12) -0.004(10)
C28 0.054(12) 0.066(12) 0.141(17) -0.042(12) 0.005(12) -0.002(10)
C29 0.078(15) 0.074(14) 0.125(17) -0.023(13) 0.032(14) -0.024(12)
C30 0.074(14) 0.056(13) 0.127(17) -0.017(12) 0.009(13) -0.010(11)
C31 0.069(12) 0.066(12) 0.106(16) -0.022(12) 0.030(12) -0.007(10)
C32 0.079(14) 0.054(12) 0.123(18) -0.023(12) 0.001(13) -0.013(10)
C33 0.104(16) 0.055(13) 0.130(18) -0.038(13) 0.013(14) -0.027(11)
C34 0.110(16) 0.074(14) 0.141(19) -0.042(14) 0.012(15) -0.031(12)
C35 0.103(16) 0.070(14) 0.136(19) -0.031(14) 0.013(15) -0.033(12)
C36 0.103(16) 0.066(13) 0.119(18) -0.017(13) 0.033(14) -0.017(12)
C37 0.052(11) 0.088(13) 0.104(15) -0.050(12) 0.037(11) -0.022(10)
C38 0.074(14) 0.090(14) 0.115(17) -0.049(13) 0.008(14) -0.012(12)
C39 0.088(15) 0.094(14) 0.128(17) -0.062(13) 0.013(14) -0.038(12)
C40 0.071(13) 0.112(15) 0.118(16) -0.068(13) 0.026(13) -0.044(11)
C41 0.076(14) 0.101(15) 0.081(15) -0.041(12) -0.005(12) -0.032(12)
C42 0.060(12) 0.078(13) 0.104(15) -0.040(11) 0.000(12) -0.043(10)
C43 0.100(18) 0.100(17) 0.19(2) -0.071(17) 0.053(17) -0.038(14)
C44 0.16(3) 0.09(2) 0.20(3) -0.09(2) 0.01(2) 0.016(19)
C45 0.17(3) 0.10(2) 0.21(3) -0.05(2) 0.02(3) -0.02(2)
C46 0.15(3) 0.15(3) 0.39(5) -0.11(3) 0.09(3) 0.04(3)
C47 0.103(17) 0.054(14) 0.17(2) -0.008(15) 0.016(17) -0.008(12)
C48 0.14(3) 0.079(18) 0.16(3) 0.001(18) 0.05(2) 0.038(17)
C49 0.22(3) 0.063(17) 0.23(3) -0.09(2) -0.04(3) 0.05(2)
C50 0.13(3) 0.13(3) 0.20(3) 0.02(2) 0.01(3) -0.02(2)
C51 0.108(17) 0.124(17) 0.136(19) -0.084(15) 0.036(16) -0.083(14)
C52 0.16(3) 0.15(3) 0.28(4) -0.12(3) 0.06(3) -0.07(2)
C53 0.080(19) 0.31(4) 0.18(3) -0.14(3) 0.046(19) -0.11(2)
C54 0.11(2) 0.16(3) 0.17(3) -0.05(2) 0.03(2) -0.08(2)
C55 0.15(2) 0.102(18) 0.17(2) -0.066(17) 0.025(19) -0.034(17)
C56 0.27(4) 0.09(2) 0.29(4) -0.07(2) 0.03(4) -0.09(3)
C57 0.24(4) 0.18(3) 0.28(4) -0.02(3) -0.02(4) -0.14(3)
C58 0.27(4) 0.18(3) 0.26(4) -0.06(3) 0.04(4) -0.13(3)
N59 0.044(9) 0.057(10) 0.126(14) -0.025(10) 0.018(9) -0.014(8)
C60 0.066(12) 0.054(11) 0.141(16) -0.055(11) 0.038(12) -0.026(10)
C61 0.087(16) 0.068(14) 0.17(2) -0.043(14) 0.006(15) 0.004(12)
C62 0.065(13) 0.056(13) 0.138(17) -0.038(12) -0.002(13) -0.014(11)
C63 0.073(14) 0.061(13) 0.17(2) -0.053(13) 0.009(14) -0.020(11)
C64 0.037(11) 0.063(12) 0.139(17) -0.039(12) 0.001(11) -0.024(9)
N65 0.064(11) 0.073(11) 0.101(13) -0.048(10) 0.011(10) -0.028(9)
C66 0.069(13) 0.071(13) 0.135(17) -0.040(12) 0.023(13) -0.014(11)
C67 0.076(14) 0.059(13) 0.125(17) -0.029(12) 0.020(13) -0.012(11)
C68 0.095(15) 0.034(11) 0.150(19) -0.041(12) 0.016(14) -0.024(11)
C69 0.102(17) 0.062(14) 0.15(2) -0.030(14) 0.024(16) -0.005(13)
C70 0.087(15) 0.068(13) 0.149(18) -0.058(13) 0.010(14) -0.019(12)
N71 0.063(11) 0.058(10) 0.099(14) -0.010(10) -0.001(11) -0.009(8)
C72 0.064(13) 0.065(12) 0.133(18) -0.018(13) -0.002(14) -0.013(10)
C73 0.039(12) 0.087(14) 0.14(2) -0.036(15) -0.002(14) -0.007(10)
C74 0.071(15) 0.079(14) 0.14(2) 0.001(16) 0.020(16) 0.012(12)
C75 0.095(16) 0.074(14) 0.134(18) -0.029(13) 0.020(15) -0.014(13)
C76 0.065(13) 0.076(13) 0.113(18) -0.041(13) 0.010(14) -0.008(10)
C78 0.051(12) 0.078(13) 0.137(18) -0.015(14) -0.018(14) -0.019(10)
N77 0.068(12) 0.062(10) 0.109(15) -0.028(10) 0.001(11) -0.028(8)
C79 0.086(16) 0.090(15) 0.17(2) -0.042(17) -0.022(18) -0.037(12)
C80 0.099(18) 0.112(17) 0.21(3) -0.045(19) -0.05(2) -0.040(15)
C81 0.124(19) 0.108(17) 0.20(2) -0.034(17) -0.038(19) -0.061(16)
C82 0.062(13) 0.089(14) 0.15(2) -0.036(15) -0.016(14) -0.043(11)
P10 0.052(3) 0.074(4) 0.157(7) -0.055(5) 0.013(4) -0.022(3)
F11 0.058(8) 0.093(9) 0.187(14) -0.050(9) 0.002(8) -0.038(7)
F12 0.085(9) 0.072(8) 0.139(11) -0.028(8) 0.004(8) -0.010(7)
F13 0.092(10) 0.126(11) 0.141(12) -0.078(10) 0.022(9) -0.030(8)
F14 0.054(7) 0.068(8) 0.178(13) -0.036(8) 0.005(8) -0.021(6)
F15 0.057(7) 0.080(8) 0.174(13) -0.067(9) 0.009(8) -0.005(6)
F16 0.069(8) 0.105(10) 0.153(12) -0.047(9) 0.022(8) -0.043(7)
P20 0.311(13) 0.318(13) 0.323(13) -0.120(9) 0.021(9) -0.068(9)
F21 0.33(2) 0.32(2) 0.335(19) -0.126(11) 0.018(10) -0.083(10)
F22 0.288(17) 0.286(17) 0.285(17) -0.109(10) 0.025(9) -0.056(10)
F23 0.35(2) 0.36(2) 0.35(2) -0.137(11) 0.030(10) -0.075(10)
F24 0.35(2) 0.35(2) 0.35(2) -0.130(11) 0.019(10) -0.072(10)
F25 0.226(14) 0.230(13) 0.235(13) -0.097(9) 0.013(9) -0.039(9)
F26 0.221(13) 0.220(13) 0.235(13) -0.091(9) -0.008(9) -0.059(9)

loop_
_atom_type_symbol
_atom_type_description
_atom_type_scat_dispersion_real
_atom_type_scat_dispersion_imag
_atom_type_scat_source
C C 0.0033 0.0016 'International Tables Vol C Tables 4.2.6.8 and 6.1.1.4'
H H 0.0000 0.0000 'International Tables Vol C Tables 4.2.6.8 and 6.1.1.4'
N N 0.0061 0.0033 'International Tables Vol C Tables 4.2.6.8 and 6.1.1.4'
F F 0.0171 0.0103 'International Tables Vol C Tables 4.2.6.8 and 6.1.1.4'
P P 0.1023 0.0942 'International Tables Vol C Tables 4.2.6.8 and 6.1.1.4'
Ru Ru -1.2594 0.8363 'International Tables Vol C Tables 4.2.6.8 and 6.1.1.4'

loop_
_geom_angle_atom_site_label_1
_geom_angle_atom_site_label_2
_geom_angle_atom_site_label_3
_geom_angle
N71 Ru1 N77 80.2(9)
N71 Ru1 N6 92.8(6)
N77 Ru1 N6 87.7(6)
N71 Ru1 N59 95.9(8)
N77 Ru1 N59 173.6(7)
N6 Ru1 N59 97.5(6)
N71 Ru1 N65 92.5(7)
N77 Ru1 N65 96.1(7)
N6 Ru1 N65 174.0(6)
N59 Ru1 N65 79.0(7)
N71 Ru1 N3 172.5(6)
N77 Ru1 N3 100.4(8)
N6 Ru1 N3 79.8(6)
N59 Ru1 N3 84.2(7)
N65 Ru1 N3 94.9(7)
C2 N1 C14 119.1(18)
N1 C2 N3 128(2)
N1 C2 H2A 116.1
N3 C2 H2A 116.1
C4 N3 C2 114.7(19)
C4 N3 Ru1 111.9(14)
C2 N3 Ru1 132.3(16)
N3 C4 C13 122.9(18)
N3 C4 C5 120(2)
C13 C4 C5 117.1(19)
C10 C5 N6 127.3(17)
C10 C5 C4 120(2)
N6 C5 C4 112.2(18)
C7 N6 C5 110.5(18)
C7 N6 Ru1 134.0(15)
C5 N6 Ru1 115.5(12)
N8 C7 N6 127(2)
N8 C7 H7A 116.3
N6 C7 H7A 116.3
C7 N8 C9 116.3(17)
N8 C9 C10 125.3(19)
N8 C9 C26 118.6(17)
C10 C9 C26 115(2)
C5 C10 C9 111.9(19)
C5 C10 C11 122.4(17)
C9 C10 C11 125.2(19)
C24 C11 C10 122.2(18)
C24 C11 C12 119(2)
C10 C11 C12 119.1(18)
C21 C12 C13 118.7(17)
C21 C12 C11 121.3(18)
C13 C12 C11 119(2)
C14 C13 C12 123(2)
C14 C13 C4 116(2)
C12 C13 C4 121.0(18)
N1 C14 C13 119(2)
N1 C14 C15 122.1(19)
C13 C14 C15 119(2)
C16 C15 C20 118(2)
C16 C15 C14 122(2)
C20 C15 C14 119.8(19)
C15 C16 C17 130(3)
C15 C16 H16A 115.0
C17 C16 H16A 115.0
C16 C17 C18 107(2)
C16 C17 C43 127(2)
C18 C17 C43 126(2)
C19 C18 C17 131(3)
C19 C18 H18A 114.7
C17 C18 H18A 114.7
C18 C19 C20 112(2)
C18 C19 H19A 124.0
C20 C19 H19A 124.0
C15 C20 C19 121(2)
C15 C20 C21 122(2)
C19 C20 C21 117(2)
C12 C21 C22 115.8(16)
C12 C21 C20 116.7(17)
C22 C21 C20 127.5(19)
C23 C22 C21 120.8(18)
C23 C22 C37 117.5(18)
C21 C22 C37 121.1(18)
C22 C23 C24 122.5(18)
C22 C23 C31 118.4(17)
C24 C23 C31 117.2(17)
C23 C24 C11 119.7(18)
C23 C24 C25 127(2)
C11 C24 C25 114(2)
C30 C25 C26 116(2)
C30 C25 C24 125(2)
C26 C25 C24 120(2)
C25 C26 C27 116(2)
C25 C26 C9 121.0(18)
C27 C26 C9 122(2)
C28 C27 C26 124(2)
C28 C27 H27A 117.9
C26 C27 H27A 117.9
C27 C28 C29 116(2)
C27 C28 C47 120(2)
C29 C28 C47 123(2)
C30 C29 C28 121(2)
C30 C29 H29A 119.4
C28 C29 H29A 119.4
C29 C30 C25 126(2)
C29 C30 H30A 116.8
C25 C30 H30A 116.8
C36 C31 C32 122(2)
C36 C31 C23 121(3)
C32 C31 C23 116(2)
C31 C32 C33 118(2)
C31 C32 H32A 120.8
C33 C32 H32A 120.8
C34 C33 C32 122(3)
C34 C33 H33A 119.2
C32 C33 H33A 119.2
C33 C34 C35 118(3)
C33 C34 C55 118(3)
C35 C34 C55 124(3)
C34 C35 C36 124(3)
C34 C35 H35A 117.9
C36 C35 H35A 117.9
C31 C36 C35 116(3)
C31 C36 H36A 122.1
C35 C36 H36A 122.1
C38 C37 C42 123(2)
C38 C37 C22 119(2)
C42 C37 C22 118(2)
C37 C38 C39 117(2)
C37 C38 H38A 121.7
C39 C38 H38A 121.7
C40 C39 C38 122(2)
C40 C39 H39A 118.8
C38 C39 H39A 118.8
C41 C40 C39 116(2)
C41 C40 C51 122(3)
C39 C40 C51 122(3)
C42 C41 C40 124(2)
C42 C41 H41A 118.2
C40 C41 H41A 118.2
C41 C42 C37 118(2)
C41 C42 H42A 120.9
C37 C42 H42A 120.9
C46 C43 C17 109(2)
C46 C43 C44 131(2)
C17 C43 C44 116(2)
C46 C43 C45 90(2)
C17 C43 C45 110(3)
C44 C43 C45 93(2)
C43 C44 H44A 109.5
C43 C44 H44B 109.5
H44A C44 H44B 109.5
C43 C44 H44C 109.5
H44A C44 H44C 109.5
H44B C44 H44C 109.5
C43 C45 H45A 109.5
C43 C45 H45B 109.5
H45A C45 H45B 109.5
C43 C45 H45C 109.5
H45A C45 H45C 109.5
H45B C45 H45C 109.5
C43 C46 H46A 109.5
C43 C46 H46B 109.5
H46A C46 H46B 109.5
C43 C46 H46C 109.5
H46A C46 H46C 109.5
H46B C46 H46C 109.5
C48 C47 C49 113(3)
C48 C47 C28 116(2)
C49 C47 C28 112(3)
C48 C47 C50 110(3)
C49 C47 C50 103(2)
C28 C47 C50 102(3)
C47 C48 H48A 109.5
C47 C48 H48B 109.5
H48A C48 H48B 109.5
C47 C48 H48C 109.5
H48A C48 H48C 109.5
H48B C48 H48C 109.5
C47 C49 H49A 109.5
C47 C49 H49B 109.5
H49A C49 H49B 109.5
C47 C49 H49C 109.5
H49A C49 H49C 109.5
H49B C49 H49C 109.5
C47 C50 H50A 109.5
C47 C50 H50B 109.5
H50A C50 H50B 109.5
C47 C50 H50C 109.5
H50A C50 H50C 109.5
H50B C50 H50C 109.5
C53 C51 C54 107(3)
C53 C51 C40 111(2)
C54 C51 C40 116(3)
C53 C51 C52 100(3)
C54 C51 C52 118(3)
C40 C51 C52 104(3)
C51 C52 H52A 109.5
C51 C52 H52B 109.5
H52A C52 H52B 109.5
C51 C52 H52C 109.5
H52A C52 H52C 109.5
H52B C52 H52C 109.5
C51 C53 H53A 109.5
C51 C53 H53B 109.5
H53A C53 H53B 109.5
C51 C53 H53C 109.5
H53A C53 H53C 109.5
H53B C53 H53C 109.5
C51 C54 H54A 109.5
C51 C54 H54B 109.5
H54A C54 H54B 109.5
C51 C54 H54C 109.5
H54A C54 H54C 109.5
H54B C54 H54C 109.5
C58 C55 C34 114(3)
C58 C55 C56 132(3)
C34 C55 C56 110(3)
C58 C55 C57 90(3)
C34 C55 C57 109(3)
C56 C55 C57 93(2)
C55 C56 H56A 109.5
C55 C56 H56B 109.5
H56A C56 H56B 109.5
C55 C56 H56C 109.5
H56A C56 H56C 109.5
H56B C56 H56C 109.5
C55 C57 H57A 109.5
C55 C57 H57B 109.5
H57A C57 H57B 109.5
C55 C57 H57C 109.5
H57A C57 H57C 109.5
H57B C57 H57C 109.5
C55 C58 H58A 109.5
C55 C58 H58B 109.5
H58A C58 H58B 109.5
C55 C58 H58C 109.5
H58A C58 H58C 109.5
H58B C58 H58C 109.5
C64 N59 C60 120(2)
C64 N59 Ru1 126.7(15)
C60 N59 Ru1 113.6(15)
N59 C60 C61 119.6(19)
N59 C60 C66 118(2)
C61 C60 C66 122(2)
C62 C61 C60 118(2)
C62 C61 H61A 121.0
C60 C61 H61A 121.0
C63 C62 C61 119(3)
C63 C62 H62A 120.4
C61 C62 H62A 120.4
C62 C63 C64 123(2)
C62 C63 H63A 118.6
C64 C63 H63A 118.6
N59 C64 C63 121(2)
N59 C64 H64A 119.7
C63 C64 H64A 119.7
C70 N65 C66 113(2)
C70 N65 Ru1 127.8(18)
C66 N65 Ru1 119.4(14)
N65 C66 C67 128(2)
N65 C66 C60 110(2)
C67 C66 C60 122(3)
C66 C67 C68 112(2)
C66 C67 H67A 123.9
C68 C67 H67A 123.9
C69 C68 C67 123(2)
C69 C68 H68A 118.3
C67 C68 H68A 118.3
C68 C69 C70 115(3)
C68 C69 H69A 122.3
C70 C69 H69A 122.3
N65 C70 C69 128(3)
N65 C70 H70A 116.1
C69 C70 H70A 116.1
C76 N71 C72 119(2)
C76 N71 Ru1 124.6(16)
C72 N71 Ru1 116.4(19)
C78 C72 C73 126(3)
C78 C72 N71 112(2)
C73 C72 N71 122(3)
C74 C73 C72 117(3)
C74 C73 H73A 121.5
C72 C73 H73A 121.5
C73 C74 C75 125(3)
C73 C74 H74A 117.6
C75 C74 H74A 117.6
C74 C75 C76 114(3)
C74 C75 H75A 122.8
C76 C75 H75A 122.8
N71 C76 C75 123(2)
N71 C76 H76A 118.7
C75 C76 H76A 118.7
C72 C78 C79 125(3)
C72 C78 N77 121(2)
C79 C78 N77 114(3)
C82 N77 C78 124(2)
C82 N77 Ru1 125.9(17)
C78 N77 Ru1 110.5(17)
C80 C79 C78 127(4)
C80 C79 H79A 116.3
C78 C79 H79A 116.3
C79 C80 C81 119(3)
C79 C80 H80A 120.4
C81 C80 H80A 120.4
C82 C81 C80 112(3)
C82 C81 H81A 123.8
C80 C81 H81A 123.8
N77 C82 C81 122(3)
N77 C82 H82A 118.8
C81 C82 H82A 118.8
F12 P10 F13 87.8(8)
F12 P10 F16 90.5(8)
F13 P10 F16 90.0(8)
F12 P10 F11 92.3(8)
F13 P10 F11 90.4(8)
F16 P10 F11 177.1(9)
F12 P10 F14 178.9(8)
F13 P10 F14 91.1(8)
F16 P10 F14 89.6(7)
F11 P10 F14 87.5(7)
F12 P10 F15 93.4(7)
F13 P10 F15 178.6(9)
F16 P10 F15 89.3(7)
F11 P10 F15 90.3(7)
F14 P10 F15 87.7(7)
F22 P20 F23 87.1(16)
F22 P20 F21 92.3(17)
F23 P20 F21 92.3(17)
F22 P20 F26 90.8(16)
F23 P20 F26 89.5(16)
F21 P20 F26 176.5(19)
F22 P20 F25 95.9(16)
F23 P20 F25 176.9(19)
F21 P20 F25 88.3(15)
F26 P20 F25 89.7(14)
F22 P20 F24 178.7(19)
F23 P20 F24 91.6(17)
F21 P20 F24 87.6(16)
F26 P20 F24 89.3(15)
F25 P20 F24 85.4(15)

loop_
_geom_bond_atom_site_label_1
_geom_bond_atom_site_label_2
_geom_bond_distance
Ru1 N71 2.03(2)
Ru1 N77 2.060(19)
Ru1 N6 2.066(18)
Ru1 N59 2.066(18)
Ru1 N65 2.068(18)
Ru1 N3 2.104(18)
N1 C2 1.32(3)
N1 C14 1.34(3)
C2 N3 1.33(3)
C2 H2A 0.9500
N3 C4 1.33(3)
C4 C13 1.44(3)
C4 C5 1.48(3)
C5 C10 1.37(3)
C5 N6 1.39(3)
N6 C7 1.38(3)
C7 N8 1.28(3)
C7 H7A 0.9500
N8 C9 1.34(3)
C9 C10 1.37(3)
C9 C26 1.47(3)
C10 C11 1.42(3)
C11 C24 1.41(3)
C11 C12 1.44(3)
C12 C21 1.42(3)
C12 C13 1.43(3)
C13 C14 1.40(3)
C14 C15 1.44(3)
C15 C16 1.28(3)
C15 C20 1.38(3)
C16 C17 1.42(3)
C16 H16A 0.9500
C17 C18 1.43(4)
C17 C43 1.45(3)
C18 C19 1.36(3)
C18 H18A 0.9500
C19 C20 1.47(3)
C19 H19A 0.9500
C20 C21 1.49(3)
C21 C22 1.47(3)
C22 C23 1.37(3)
C22 C37 1.50(3)
C23 C24 1.38(3)
C23 C31 1.53(3)
C24 C25 1.51(3)
C25 C30 1.38(3)
C25 C26 1.45(3)
C26 C27 1.46(3)
C27 C28 1.37(3)
C27 H27A 0.9500
C28 C29 1.39(3)
C28 C47 1.53(4)
C29 C30 1.33(3)
C29 H29A 0.9500
C30 H30A 0.9500
C31 C36 1.34(3)
C31 C32 1.42(3)
C32 C33 1.43(3)
C32 H32A 0.9500
C33 C34 1.36(3)
C33 H33A 0.9500
C34 C35 1.36(4)
C34 C55 1.49(4)
C35 C36 1.47(3)
C35 H35A 0.9500
C36 H36A 0.9500
C37 C38 1.34(3)
C37 C42 1.45(3)
C38 C39 1.49(3)
C38 H38A 0.9500
C39 C40 1.43(3)
C39 H39A 0.9500
C40 C41 1.40(3)
C40 C51 1.45(3)
C41 C42 1.39(3)
C41 H41A 0.9500
C42 H42A 0.9500
C43 C46 1.40(4)
C43 C44 1.50(3)
C43 C45 1.61(4)
C44 H44A 0.9800
C44 H44B 0.9800
C44 H44C 0.9800
C45 H45A 0.9800
C45 H45B 0.9800
C45 H45C 0.9800
C46 H46A 0.9800
C46 H46B 0.9800
C46 H46C 0.9800
C47 C48 1.48(4)
C47 C49 1.50(4)
C47 C50 1.59(5)
C48 H48A 0.9800
C48 H48B 0.9800
C48 H48C 0.9800
C49 H49A 0.9800
C49 H49B 0.9800
C49 H49C 0.9800
C50 H50A 0.9800
C50 H50B 0.9800
C50 H50C 0.9800
C51 C53 1.43(4)
C51 C54 1.43(4)
C51 C52 1.56(4)
C52 H52A 0.9800
C52 H52B 0.9800
C52 H52C 0.9800
C53 H53A 0.9800
C53 H53B 0.9800
C53 H53C 0.9800
C54 H54A 0.9800
C54 H54B 0.9800
C54 H54C 0.9800
C55 C58 1.40(4)
C55 C56 1.50(3)
C55 C57 1.61(4)
C56 H56A 0.9800
C56 H56B 0.9800
C56 H56C 0.9800
C57 H57A 0.9800
C57 H57B 0.9800
C57 H57C 0.9800
C58 H58A 0.9800
C58 H58B 0.9800
C58 H58C 0.9800
N59 C64 1.28(2)
N59 C60 1.34(3)
C60 C61 1.48(4)
C60 C66 1.55(3)
C61 C62 1.34(3)
C61 H61A 0.9500
C62 C63 1.29(3)
C62 H62A 0.9500
C63 C64 1.42(3)
C63 H63A 0.9500
C64 H64A 0.9500
N65 C70 1.31(3)
N65 C66 1.32(3)
C66 C67 1.37(3)
C67 C68 1.42(3)
C67 H67A 0.9500
C68 C69 1.29(3)
C68 H68A 0.9500
C69 C70 1.36(3)
C69 H69A 0.9500
C70 H70A 0.9500
N71 C76 1.28(3)
N71 C72 1.42(3)
C72 C78 1.36(4)
C72 C73 1.41(4)
C73 C74 1.28(4)
C73 H73A 0.9500
C74 C75 1.44(4)
C74 H74A 0.9500
C75 C76 1.44(3)
C75 H75A 0.9500
C76 H76A 0.9500
C78 C79 1.38(4)
C78 N77 1.44(3)
N77 C82 1.31(3)
C79 C80 1.27(4)
C79 H79A 0.9500
C80 C81 1.55(5)
C80 H80A 0.9500
C81 C82 1.44(4)
C81 H81A 0.9500
C82 H82A 0.9500
P10 F12 1.605(14)
P10 F13 1.605(15)
P10 F16 1.615(13)
P10 F11 1.618(12)
P10 F14 1.664(14)
P10 F15 1.664(14)
P20 F22 1.59(2)
P20 F23 1.61(2)
P20 F21 1.63(2)
P20 F26 1.632(19)
P20 F25 1.668(19)
P20 F24 1.69(2)

loop_
_geom_torsion_atom_site_label_1
_geom_torsion_atom_site_label_2
_geom_torsion_atom_site_label_3
_geom_torsion_atom_site_label_4
_geom_torsion
C14 N1 C2 N3 -2(4)
N1 C2 N3 C4 0(4)
N1 C2 N3 Ru1 -167.0(18)
N71 Ru1 N3 C4 -1(7)
N77 Ru1 N3 C4 92.4(14)
N6 Ru1 N3 C4 6.7(14)
N59 Ru1 N3 C4 -92.1(14)
N65 Ru1 N3 C4 -170.4(14)
N71 Ru1 N3 C2 167(5)
N77 Ru1 N3 C2 -100(2)
N6 Ru1 N3 C2 174(2)
N59 Ru1 N3 C2 76(2)
N65 Ru1 N3 C2 -3(2)
C2 N3 C4 C13 0(3)
Ru1 N3 C4 C13 170.0(16)
C2 N3 C4 C5 -178.5(19)
Ru1 N3 C4 C5 -9(2)
N3 C4 C5 C10 -172.3(18)
C13 C4 C5 C10 9(3)
N3 C4 C5 N6 5(3)
C13 C4 C5 N6 -173.4(17)
C10 C5 N6 C7 -1(3)
C4 C5 N6 C7 -178.2(17)
C10 C5 N6 Ru1 178.4(16)
C4 C5 N6 Ru1 1(2)
N71 Ru1 N6 C7 -6(2)
N77 Ru1 N6 C7 74(2)
N59 Ru1 N6 C7 -102(2)
N65 Ru1 N6 C7 -156(6)
N3 Ru1 N6 C7 175(2)
N71 Ru1 N6 C5 174.9(14)
N77 Ru1 N6 C5 -105.1(14)
N59 Ru1 N6 C5 78.6(14)
N65 Ru1 N6 C5 25(7)
N3 Ru1 N6 C5 -4.1(13)
C5 N6 C7 N8 7(3)
Ru1 N6 C7 N8 -172.3(16)
N6 C7 N8 C9 -12(3)
C7 N8 C9 C10 13(3)
C7 N8 C9 C26 -176(2)
N6 C5 C10 C9 1(3)
C4 C5 C10 C9 178.6(17)
N6 C5 C10 C11 173.2(18)
C4 C5 C10 C11 -10(3)
N8 C9 C10 C5 -7(3)
C26 C9 C10 C5 -178.7(17)
N8 C9 C10 C11 -178.9(19)
C26 C9 C10 C11 10(3)
C5 C10 C11 C24 -171(2)
C9 C10 C11 C24 0(3)
C5 C10 C11 C12 6(3)
C9 C10 C11 C12 177(2)
C24 C11 C12 C21 4(3)
C10 C11 C12 C21 -173.2(19)
C24 C11 C12 C13 174(2)
C10 C11 C12 C13 -3(3)
C21 C12 C13 C14 -12(3)
C11 C12 C13 C14 177(2)
C21 C12 C13 C4 173.4(18)
C11 C12 C13 C4 3(3)
N3 C4 C13 C14 1(3)
C5 C4 C13 C14 179.5(18)
N3 C4 C13 C12 175.8(19)
C5 C4 C13 C12 -6(3)
C2 N1 C14 C13 3(3)
C2 N1 C14 C15 -176(2)
C12 C13 C14 N1 -177.0(19)
C4 C13 C14 N1 -2(3)
C12 C13 C14 C15 1(3)
C4 C13 C14 C15 176.2(19)
N1 C14 C15 C16 5(3)
C13 C14 C15 C16 -173(2)
N1 C14 C15 C20 -178(2)
C13 C14 C15 C20 4(3)
C20 C15 C16 C17 1(4)
C14 C15 C16 C17 179(2)
C15 C16 C17 C18 -4(4)
C15 C16 C17 C43 179(3)
C16 C17 C18 C19 7(4)
C43 C17 C18 C19 -176(3)
C17 C18 C19 C20 -7(4)
C16 C15 C20 C19 0(3)
C14 C15 C20 C19 -178(2)
C16 C15 C20 C21 178(2)
C14 C15 C20 C21 1(3)
C18 C19 C20 C15 3(3)
C18 C19 C20 C21 -176(2)
C13 C12 C21 C22 -164.0(18)
C11 C12 C21 C22 6(3)
C13 C12 C21 C20 16(3)
C11 C12 C21 C20 -173(2)
C15 C20 C21 C12 -11(3)
C19 C20 C21 C12 167.4(19)
C15 C20 C21 C22 169(2)
C19 C20 C21 C22 -12(3)
C12 C21 C22 C23 -11(3)
C20 C21 C22 C23 169(2)
C12 C21 C22 C37 160(2)
C20 C21 C22 C37 -20(3)
C21 C22 C23 C24 5(3)
C37 C22 C23 C24 -167(2)
C21 C22 C23 C31 168(2)
C37 C22 C23 C31 -3(3)
C22 C23 C24 C11 7(4)
C31 C23 C24 C11 -157(2)
C22 C23 C24 C25 -173(2)
C31 C23 C24 C25 23(4)
C10 C11 C24 C23 166(2)
C12 C11 C24 C23 -11(3)
C10 C11 C24 C25 -14(3)
C12 C11 C24 C25 169(2)
C23 C24 C25 C30 16(4)
C11 C24 C25 C30 -163(2)
C23 C24 C25 C26 -162(2)
C11 C24 C25 C26 19(3)
C30 C25 C26 C27 2(3)
C24 C25 C26 C27 -180(2)
C30 C25 C26 C9 171(2)
C24 C25 C26 C9 -10(3)
N8 C9 C26 C25 -176(2)
C10 C9 C26 C25 -4(3)
N8 C9 C26 C27 -7(3)
C10 C9 C26 C27 164(2)
C25 C26 C27 C28 -3(4)
C9 C26 C27 C28 -172(2)
C26 C27 C28 C29 4(4)
C26 C27 C28 C47 -169(3)
C27 C28 C29 C30 -4(4)
C47 C28 C29 C30 169(3)
C28 C29 C30 C25 3(4)
C26 C25 C30 C29 -2(4)
C24 C25 C30 C29 180(3)
C22 C23 C31 C36 83(3)
C24 C23 C31 C36 -113(3)
C22 C23 C31 C32 -101(3)
C24 C23 C31 C32 64(3)
C36 C31 C32 C33 -2(4)
C23 C31 C32 C33 -178.9(19)
C31 C32 C33 C34 2(4)
C32 C33 C34 C35 -3(4)
C32 C33 C34 C55 -178(2)
C33 C34 C35 C36 4(4)
C55 C34 C35 C36 179(3)
C32 C31 C36 C35 3(4)
C23 C31 C36 C35 179(2)
C34 C35 C36 C31 -4(4)
C23 C22 C37 C38 -78(3)
C21 C22 C37 C38 111(3)
C23 C22 C37 C42 109(2)
C21 C22 C37 C42 -63(3)
C42 C37 C38 C39 -7(3)
C22 C37 C38 C39 179.9(19)
C37 C38 C39 C40 7(3)
C38 C39 C40 C41 -2(3)
C38 C39 C40 C51 179(2)
C39 C40 C41 C42 -2(3)
C51 C40 C41 C42 176(2)
C40 C41 C42 C37 2(3)
C38 C37 C42 C41 3(3)
C22 C37 C42 C41 176.1(19)
C16 C17 C43 C46 -155(3)
C18 C17 C43 C46 29(4)
C16 C17 C43 C44 4(5)
C18 C17 C43 C44 -172(3)
C16 C17 C43 C45 108(3)
C18 C17 C43 C45 -68(4)
C27 C28 C47 C48 -6(4)
C29 C28 C47 C48 -178(3)
C27 C28 C47 C49 125(3)
C29 C28 C47 C49 -47(4)
C27 C28 C47 C50 -125(3)
C29 C28 C47 C50 63(3)
C41 C40 C51 C53 132(3)
C39 C40 C51 C53 -50(4)
C41 C40 C51 C54 10(4)
C39 C40 C51 C54 -172(3)
C41 C40 C51 C52 -121(3)
C39 C40 C51 C52 57(3)
C33 C34 C55 C58 147(3)
C35 C34 C55 C58 -28(4)
C33 C34 C55 C56 -52(4)
C35 C34 C55 C56 133(3)
C33 C34 C55 C57 49(4)
C35 C34 C55 C57 -126(3)
N71 Ru1 N59 C64 -83.7(19)
N77 Ru1 N59 C64 -135(6)
N6 Ru1 N59 C64 9.9(19)
N65 Ru1 N59 C64 -175(2)
N3 Ru1 N59 C64 88.8(19)
N71 Ru1 N59 C60 95.4(14)
N77 Ru1 N59 C60 44(7)
N6 Ru1 N59 C60 -171.0(14)
N65 Ru1 N59 C60 4.0(14)
N3 Ru1 N59 C60 -92.2(14)
C64 N59 C60 C61 1(3)
Ru1 N59 C60 C61 -178.2(17)
C64 N59 C60 C66 174(2)
Ru1 N59 C60 C66 -5(2)
N59 C60 C61 C62 -3(3)
C66 C60 C61 C62 -176(2)
C60 C61 C62 C63 4(4)
C61 C62 C63 C64 -4(4)
C60 N59 C64 C63 -1(3)
Ru1 N59 C64 C63 178.3(16)
C62 C63 C64 N59 2(4)
N71 Ru1 N65 C70 86(2)
N77 Ru1 N65 C70 6(2)
N6 Ru1 N65 C70 -124(6)
N59 Ru1 N65 C70 -179(2)
N3 Ru1 N65 C70 -95(2)
N71 Ru1 N65 C66 -98.4(18)
N77 Ru1 N65 C66 -178.7(17)
N6 Ru1 N65 C66 52(7)
N59 Ru1 N65 C66 -2.8(17)
N3 Ru1 N65 C66 80.3(17)
C70 N65 C66 C67 0(4)
Ru1 N65 C66 C67 -176.7(19)
C70 N65 C66 C60 177.4(19)
Ru1 N65 C66 C60 1(2)
N59 C60 C66 N65 3(3)
C61 C60 C66 N65 176(2)
N59 C60 C66 C67 -179(2)
C61 C60 C66 C67 -6(3)
N65 C66 C67 C68 4(4)
C60 C66 C67 C68 -173(2)
C66 C67 C68 C69 -11(4)
C67 C68 C69 C70 12(4)
C66 N65 C70 C69 2(4)
Ru1 N65 C70 C69 178(2)
C68 C69 C70 N65 -8(4)
N77 Ru1 N71 C76 179.4(19)
N6 Ru1 N71 C76 -93.4(19)
N59 Ru1 N71 C76 4.5(19)
N65 Ru1 N71 C76 83.6(19)
N3 Ru1 N71 C76 -86(6)
N77 Ru1 N71 C72 -0.1(14)
N6 Ru1 N71 C72 87.1(15)
N59 Ru1 N71 C72 -175.0(14)
N65 Ru1 N71 C72 -95.9(15)
N3 Ru1 N71 C72 94(6)
C76 N71 C72 C78 180(2)
Ru1 N71 C72 C78 -1(3)
C76 N71 C72 C73 4(3)
Ru1 N71 C72 C73 -176.9(17)
C78 C72 C73 C74 -176(3)
N71 C72 C73 C74 -1(4)
C72 C73 C74 C75 0(4)
C73 C74 C75 C76 -2(4)
C72 N71 C76 C75 -6(3)
Ru1 N71 C76 C75 175.0(16)
C74 C75 C76 N71 5(3)
C73 C72 C78 C79 -5(4)
N71 C72 C78 C79 179(2)
C73 C72 C78 N77 178(2)
N71 C72 C78 N77 2(3)
C72 C78 N77 C82 176(2)
C79 C78 N77 C82 -1(3)
C72 C78 N77 Ru1 -2(3)
C79 C78 N77 Ru1 -179.6(17)
N71 Ru1 N77 C82 -177.3(19)
N6 Ru1 N77 C82 89.5(19)
N59 Ru1 N77 C82 -125(6)
N65 Ru1 N77 C82 -85.9(19)
N3 Ru1 N77 C82 10.3(19)
N71 Ru1 N77 C78 1.1(13)
N6 Ru1 N77 C78 -92.1(14)
N59 Ru1 N77 C78 53(7)
N65 Ru1 N77 C78 92.5(14)
N3 Ru1 N77 C78 -171.3(13)
C72 C78 C79 C80 175(3)
N77 C78 C79 C80 -8(4)
C78 C79 C80 C81 9(5)
C79 C80 C81 C82 0(4)
C78 N77 C82 C81 9(4)
Ru1 N77 C82 C81 -172.9(17)
C80 C81 C82 N77 -8(4)
